data_4124886
loop_
_publ_author_name
'Yang, Youqing'
'Qiu, Xiaodong'
'Zhao, Yue'
'Mu, Yucheng'
'Shi, Zhuangzhi'

_publ_section_title
;
 Palladium-Catalyzed C-H Arylation of Indoles at the C7 Position.
;
_journal_issue 2
_journal_name_full 'Journal of the American Chemical Society'
_journal_page_first 495
_journal_page_last 498
_journal_paper_doi 10.1021/jacs.5b11569
_journal_volume 138
_journal_year 2016
_chemical_formula_sum 'C24 H30 N O3 P'
_chemical_formula_weight 411.46
_space_group_crystal_system triclinic
_space_group_IT_number 2
_space_group_name_Hall '-P 1'
_space_group_name_H-M_alt 'P -1'
_symmetry_space_group_name_Hall '-P 1'
_symmetry_space_group_name_H-M 'P -1'
_atom_sites_solution_hydrogens geom
_audit_creation_method SHELXL-2014/7
_cell_angle_alpha 76.866(2)
_cell_angle_beta 76.336(3)
_cell_angle_gamma 67.324(2)
_cell_formula_units_Z 2
_cell_length_a 8.3302(13)
_cell_length_b 9.3214(14)
_cell_length_c 16.577(3)
_cell_measurement_temperature 296(2)
_cell_volume 1140.7(3)
_computing_structure_refinement 'SHELXL-2014/7 (Sheldrick, 2014)'
_diffrn_ambient_temperature 296(2)
_diffrn_measured_fraction_theta_full 0.994
_diffrn_measured_fraction_theta_max 0.995
_diffrn_radiation_type MoK\a
_diffrn_radiation_wavelength 0.71073
_diffrn_reflns_av_R_equivalents 0.0176
_diffrn_reflns_av_unetI/netI 0.0326
_diffrn_reflns_laue_measured_fraction_full 0.994
_diffrn_reflns_laue_measured_fraction_max 0.995
_diffrn_reflns_limit_h_max 10
_diffrn_reflns_limit_h_min -10
_diffrn_reflns_limit_k_max 9
_diffrn_reflns_limit_k_min -11
_diffrn_reflns_limit_l_max 13
_diffrn_reflns_limit_l_min -20
_diffrn_reflns_number 6626
_diffrn_reflns_point_group_measured_fraction_full 0.994
_diffrn_reflns_point_group_measured_fraction_max 0.995
_diffrn_reflns_theta_full 25.242
_diffrn_reflns_theta_max 25.491
_diffrn_reflns_theta_min 2.396
_exptl_absorpt_coefficient_mu 0.144
_exptl_crystal_colour
;
;
_exptl_crystal_density_diffrn 1.198
_exptl_crystal_description
;
;
_exptl_crystal_F_000 440
_exptl_crystal_size_max 0.270
_exptl_crystal_size_mid 0.250
_exptl_crystal_size_min 0.220
_refine_diff_density_max 0.591
_refine_diff_density_min -0.640
_refine_diff_density_rms 0.050
_refine_ls_extinction_method none
_refine_ls_goodness_of_fit_ref 1.096
_refine_ls_hydrogen_treatment constr
_refine_ls_matrix_type full
_refine_ls_number_parameters 269
_refine_ls_number_reflns 4211
_refine_ls_number_restraints 18
_refine_ls_restrained_S_all 1.260
_refine_ls_R_factor_all 0.0732
_refine_ls_R_factor_gt 0.0581
_refine_ls_shift/su_max 0.012
_refine_ls_shift/su_mean 0.001
_refine_ls_structure_factor_coef Fsqd
_refine_ls_weighting_details 'w=1/[\s^2^(Fo^2^)+(0.1000P)^2^+0.4260P] where P=(Fo^2^+2Fc^2^)/3'
_refine_ls_weighting_scheme calc
_refine_ls_wR_factor_gt 0.1733
_refine_ls_wR_factor_ref 0.1853
_reflns_Friedel_coverage 0.000
_reflns_number_gt 3279
_reflns_number_total 4211
_reflns_threshold_expression 'I > 2\s(I)'
_cod_data_source_file ja5b11569_si_007.cif
_cod_data_source_block 20151009szzyyq_0m
_cod_database_code 4124886
_shelx_shelxl_version_number 2014/7
_shelx_space_group_comment
;
The symmetry employed for this shelxl refinement is uniquely defined
by the following loop, which should always be used as a source of
symmetry information in preference to the above space-group names.
They are only intended as comments.
;
_shelx_estimated_absorpt_t_min 0.962
_shelx_estimated_absorpt_t_max 0.969

loop_
_space_group_symop_operation_xyz
'x, y, z'
'-x, -y, -z'

loop_
_atom_site_label
_atom_site_type_symbol
_atom_site_fract_x
_atom_site_fract_y
_atom_site_fract_z
_atom_site_U_iso_or_equiv
_atom_site_adp_type
_atom_site_occupancy
_atom_site_site_symmetry_order
_atom_site_calc_flag
_atom_site_refinement_flags_posn
_atom_site_refinement_flags_adp
C1 C 0.5140(4) 0.5812(3) 0.15301(18) 0.0615(8) Uani 1 1 d . .
H1 H 0.4211 0.6766 0.1566 0.074 Uiso 1 1 calc R U
C2 C 0.6444(4) 0.5515(3) 0.08722(18) 0.0637(8) Uani 1 1 d . .
H2 H 0.6570 0.6213 0.0383 0.076 Uiso 1 1 calc R U
C3 C 0.7605(3) 0.3934(3) 0.10550(15) 0.0474(6) Uani 1 1 d . .
C4 C 0.9131(4) 0.3043(3) 0.05777(15) 0.0497(6) Uani 1 1 d . .
H4 H 0.9550 0.3472 0.0044 0.060 Uiso 1 1 calc R U
C5 C 1.0003(3) 0.1523(3) 0.09098(15) 0.0439(6) Uani 1 1 d . .
C6 C 0.9380(3) 0.0934(3) 0.17321(15) 0.0456(6) Uani 1 1 d . .
H6 H 1.0019 -0.0087 0.1951 0.055 Uiso 1 1 calc R U
C7 C 0.7886(3) 0.1763(3) 0.22389(14) 0.0396(5) Uani 1 1 d . .
C8 C 0.6936(3) 0.3298(3) 0.18701(14) 0.0402(5) Uani 1 1 d . .
C9 C 0.7558(3) 0.0952(3) 0.31176(14) 0.0411(5) Uani 1 1 d . .
C10 C 0.7021(4) -0.0328(3) 0.32781(18) 0.0567(7) Uani 1 1 d . .
H10 H 0.6747 -0.0628 0.2845 0.068 Uiso 1 1 calc R U
C11 C 0.6890(5) -0.1169(4) 0.4079(2) 0.0720(9) Uani 1 1 d . .
H11 H 0.6527 -0.2029 0.4178 0.086 Uiso 1 1 calc R U
C12 C 0.7283(4) -0.0756(4) 0.47243(19) 0.0679(9) Uani 1 1 d . .
H12 H 0.7173 -0.1314 0.5264 0.081 Uiso 1 1 calc R U
C13 C 0.7843(4) 0.0489(4) 0.45652(17) 0.0661(8) Uani 1 1 d . .
H13 H 0.8133 0.0771 0.5000 0.079 Uiso 1 1 calc R U
C14 C 0.7985(4) 0.1339(3) 0.37722(17) 0.0547(7) Uani 1 1 d . .
H14 H 0.8374 0.2183 0.3678 0.066 Uiso 1 1 calc R U
C15 C 0.1828(5) 0.4586(5) 0.2391(2) 0.0793(9) Uani 1 1 d . U
C16 C 0.2621(7) 0.3295(6) 0.1843(4) 0.1315(14) Uani 1 1 d . U
H16A H 0.1709 0.3228 0.1607 0.197 Uiso 1 1 calc R U
H16B H 0.3158 0.2308 0.2177 0.197 Uiso 1 1 calc R U
H16C H 0.3497 0.3533 0.1398 0.197 Uiso 1 1 calc R U
C17 C 0.0967(6) 0.6150(5) 0.1868(3) 0.1037(12) Uani 1 1 d . U
H17A H 0.1822 0.6367 0.1404 0.156 Uiso 1 1 calc R U
H17B H 0.0526 0.6970 0.2210 0.156 Uiso 1 1 calc R U
H17C H 0.0009 0.6102 0.1660 0.156 Uiso 1 1 calc R U
C18 C 0.0359(5) 0.4259(6) 0.3060(3) 0.1103(13) Uani 1 1 d . U
H18A H -0.0253 0.5144 0.3356 0.165 Uiso 1 1 calc R U
H18B H 0.0856 0.3340 0.3449 0.165 Uiso 1 1 calc R U
H18C H -0.0451 0.4088 0.2799 0.165 Uiso 1 1 calc R U
C19 C 0.3171(4) 0.5979(3) 0.35453(17) 0.0551(7) Uani 1 1 d . .
C20 C 0.2395(8) 0.7666(4) 0.3133(2) 0.1086(16) Uani 1 1 d . .
H20A H 0.1290 0.7828 0.2979 0.163 Uiso 1 1 calc R U
H20B H 0.3195 0.7875 0.2640 0.163 Uiso 1 1 calc R U
H20C H 0.2208 0.8363 0.3520 0.163 Uiso 1 1 calc R U
C21 C 0.1923(7) 0.5733(5) 0.4349(2) 0.1094(16) Uani 1 1 d . .
H21A H 0.1832 0.6427 0.4719 0.164 Uiso 1 1 calc R U
H21B H 0.2368 0.4662 0.4617 0.164 Uiso 1 1 calc R U
H21C H 0.0780 0.5953 0.4219 0.164 Uiso 1 1 calc R U
C22 C 0.4927(6) 0.5686(7) 0.3798(4) 0.146(2) Uani 1 1 d . .
H22A H 0.5745 0.5870 0.3307 0.218 Uiso 1 1 calc R U
H22B H 0.5388 0.4618 0.4066 0.218 Uiso 1 1 calc R U
H22C H 0.4753 0.6387 0.4181 0.218 Uiso 1 1 calc R U
C23 C 1.1626(4) 0.0474(3) 0.04499(17) 0.0521(6) Uani 1 1 d . .
C24 C 1.3543(4) 0.0166(5) -0.0843(2) 0.0803(10) Uani 1 1 d . .
H24A H 1.4584 -0.0001 -0.0627 0.121 Uiso 1 1 calc R U
H24B H 1.3627 0.0696 -0.1412 0.121 Uiso 1 1 calc R U
H24C H 1.3438 -0.0830 -0.0829 0.121 Uiso 1 1 calc R U
N1 N 0.5364(3) 0.4488(2) 0.21598(13) 0.0479(5) Uani 1 1 d . .
O1 O 1.2019(3) 0.1113(3) -0.03373(12) 0.0679(6) Uani 1 1 d . .
O2 O 1.2519(3) -0.0810(3) 0.07459(15) 0.0870(8) Uani 1 1 d . .
O3 O 0.4081(2) 0.2859(2) 0.34914(13) 0.0634(6) Uani 1 1 d . .
P1 P 0.36148(8) 0.43801(7) 0.29436(4) 0.0434(2) Uani 1 1 d . .

loop_
_atom_site_aniso_label
_atom_site_aniso_U_11
_atom_site_aniso_U_22
_atom_site_aniso_U_33
_atom_site_aniso_U_23
_atom_site_aniso_U_13
_atom_site_aniso_U_12
C1 0.0631(18) 0.0403(14) 0.0558(16) 0.0068(12) 0.0025(13) -0.0058(13)
C2 0.0676(18) 0.0459(15) 0.0509(15) 0.0137(12) 0.0027(13) -0.0102(13)
C3 0.0520(14) 0.0419(13) 0.0384(13) 0.0050(10) -0.0035(11) -0.0143(11)
C4 0.0547(15) 0.0529(15) 0.0349(12) 0.0028(11) -0.0023(11) -0.0202(12)
C5 0.0442(13) 0.0467(14) 0.0382(12) -0.0043(10) -0.0038(10) -0.0160(11)
C6 0.0448(13) 0.0414(13) 0.0426(13) 0.0028(10) -0.0088(10) -0.0108(11)
C7 0.0407(12) 0.0395(12) 0.0364(12) 0.0002(10) -0.0066(9) -0.0147(10)
C8 0.0417(12) 0.0389(12) 0.0363(12) -0.0004(10) -0.0059(10) -0.0134(10)
C9 0.0392(12) 0.0358(12) 0.0381(12) 0.0038(10) -0.0051(9) -0.0079(10)
C10 0.0671(18) 0.0510(16) 0.0521(15) 0.0004(12) -0.0069(13) -0.0270(14)
C11 0.078(2) 0.0544(18) 0.070(2) 0.0137(15) 0.0026(17) -0.0301(16)
C12 0.0653(19) 0.0613(19) 0.0454(16) 0.0156(14) 0.0012(14) -0.0073(15)
C13 0.0696(19) 0.076(2) 0.0387(14) 0.0007(14) -0.0125(13) -0.0133(16)
C14 0.0612(17) 0.0545(16) 0.0466(14) 0.0006(12) -0.0118(12) -0.0212(13)
C15 0.0771(18) 0.090(2) 0.094(2) -0.0089(16) -0.0342(16) -0.0460(16)
C16 0.115(3) 0.133(3) 0.175(3) -0.080(3) -0.046(3) -0.031(2)
C17 0.099(2) 0.117(3) 0.104(3) 0.018(2) -0.058(2) -0.044(2)
C18 0.073(2) 0.136(3) 0.124(3) 0.023(2) -0.030(2) -0.055(2)
C19 0.0550(16) 0.0566(16) 0.0471(14) -0.0111(12) -0.0120(12) -0.0088(13)
C20 0.184(5) 0.055(2) 0.074(2) -0.0143(18) -0.021(3) -0.025(2)
C21 0.132(4) 0.098(3) 0.069(2) -0.028(2) 0.029(2) -0.026(3)
C22 0.086(3) 0.201(6) 0.177(5) -0.126(5) -0.053(3) -0.007(3)
C23 0.0477(15) 0.0566(16) 0.0483(15) -0.0065(12) -0.0029(12) -0.0181(13)
C24 0.062(2) 0.119(3) 0.0583(18) -0.037(2) 0.0113(15) -0.029(2)
N1 0.0498(12) 0.0369(11) 0.0426(11) 0.0036(9) -0.0001(9) -0.0095(9)
O1 0.0632(13) 0.0800(14) 0.0440(10) -0.0102(10) 0.0074(9) -0.0163(11)
O2 0.0686(15) 0.0682(15) 0.0766(15) 0.0031(12) 0.0101(12) 0.0067(12)
O3 0.0511(11) 0.0488(11) 0.0654(12) 0.0141(9) 0.0043(9) -0.0114(9)
P1 0.0412(4) 0.0407(4) 0.0404(4) 0.0013(3) -0.0037(3) -0.0116(3)

loop_
_atom_type_symbol
_atom_type_description
_atom_type_scat_dispersion_real
_atom_type_scat_dispersion_imag
_atom_type_scat_source
C C 0.0033 0.0016 'International Tables Vol C Tables 4.2.6.8 and 6.1.1.4'
H H 0.0000 0.0000 'International Tables Vol C Tables 4.2.6.8 and 6.1.1.4'
N N 0.0061 0.0033 'International Tables Vol C Tables 4.2.6.8 and 6.1.1.4'
O O 0.0106 0.0060 'International Tables Vol C Tables 4.2.6.8 and 6.1.1.4'
P P 0.1023 0.0942 'International Tables Vol C Tables 4.2.6.8 and 6.1.1.4'

loop_
_geom_angle_atom_site_label_1
_geom_angle_atom_site_label_2
_geom_angle_atom_site_label_3
_geom_angle
C2 C1 N1 110.9(2)
C2 C1 H1 124.6
N1 C1 H1 124.6
C1 C2 C3 107.8(2)
C1 C2 H2 126.1
C3 C2 H2 126.1
C4 C3 C8 121.5(2)
C4 C3 C2 130.8(2)
C8 C3 C2 107.6(2)
C5 C4 C3 118.7(2)
C5 C4 H4 120.6
C3 C4 H4 120.6
C4 C5 C6 119.2(2)
C4 C5 C23 122.9(2)
C6 C5 C23 117.8(2)
C7 C6 C5 124.7(2)
C7 C6 H6 117.6
C5 C6 H6 117.6
C6 C7 C8 115.5(2)
C6 C7 C9 115.5(2)
C8 C7 C9 128.9(2)
N1 C8 C7 133.2(2)
N1 C8 C3 106.7(2)
C7 C8 C3 120.1(2)
C14 C9 C10 118.0(2)
C14 C9 C7 120.8(2)
C10 C9 C7 120.7(2)
C9 C10 C11 120.5(3)
C9 C10 H10 119.8
C11 C10 H10 119.8
C12 C11 C10 121.0(3)
C12 C11 H11 119.5
C10 C11 H11 119.5
C11 C12 C13 118.7(3)
C11 C12 H12 120.6
C13 C12 H12 120.6
C12 C13 C14 121.2(3)
C12 C13 H13 119.4
C14 C13 H13 119.4
C9 C14 C13 120.6(3)
C9 C14 H14 119.7
C13 C14 H14 119.7
C17 C15 C16 109.8(4)
C17 C15 C18 106.1(4)
C16 C15 C18 109.3(4)
C17 C15 P1 119.1(2)
C16 C15 P1 105.3(3)
C18 C15 P1 106.8(3)
C15 C16 H16A 109.5
C15 C16 H16B 109.5
H16A C16 H16B 109.5
C15 C16 H16C 109.5
H16A C16 H16C 109.5
H16B C16 H16C 109.5
C15 C17 H17A 109.5
C15 C17 H17B 109.5
H17A C17 H17B 109.5
C15 C17 H17C 109.5
H17A C17 H17C 109.5
H17B C17 H17C 109.5
C15 C18 H18A 109.5
C15 C18 H18B 109.5
H18A C18 H18B 109.5
C15 C18 H18C 109.5
H18A C18 H18C 109.5
H18B C18 H18C 109.5
C20 C19 C21 107.6(3)
C20 C19 C22 110.7(4)
C21 C19 C22 106.8(4)
C20 C19 P1 118.5(2)
C21 C19 P1 107.5(2)
C22 C19 P1 105.2(2)
C19 C20 H20A 109.5
C19 C20 H20B 109.5
H20A C20 H20B 109.5
C19 C20 H20C 109.5
H20A C20 H20C 109.5
H20B C20 H20C 109.5
C19 C21 H21A 109.5
C19 C21 H21B 109.5
H21A C21 H21B 109.5
C19 C21 H21C 109.5
H21A C21 H21C 109.5
H21B C21 H21C 109.5
C19 C22 H22A 109.5
C19 C22 H22B 109.5
H22A C22 H22B 109.5
C19 C22 H22C 109.5
H22A C22 H22C 109.5
H22B C22 H22C 109.5
O2 C23 O1 122.6(3)
O2 C23 C5 124.9(2)
O1 C23 C5 112.5(2)
O1 C24 H24A 109.5
O1 C24 H24B 109.5
H24A C24 H24B 109.5
O1 C24 H24C 109.5
H24A C24 H24C 109.5
H24B C24 H24C 109.5
C1 N1 C8 107.0(2)
C1 N1 P1 119.75(18)
C8 N1 P1 130.83(16)
C23 O1 C24 116.7(3)
O3 P1 N1 111.00(10)
O3 P1 C19 110.00(13)
N1 P1 C19 104.88(12)
O3 P1 C15 109.57(15)
N1 P1 C15 105.31(15)
C19 P1 C15 115.88(16)

loop_
_geom_bond_atom_site_label_1
_geom_bond_atom_site_label_2
_geom_bond_distance
C1 C2 1.338(4)
C1 N1 1.405(3)
C1 H1 0.9300
C2 C3 1.427(4)
C2 H2 0.9300
C3 C4 1.393(4)
C3 C8 1.422(3)
C4 C5 1.371(3)
C4 H4 0.9300
C5 C6 1.405(3)
C5 C23 1.483(4)
C6 C7 1.382(3)
C6 H6 0.9300
C7 C8 1.416(3)
C7 C9 1.496(3)
C8 N1 1.414(3)
C9 C14 1.376(4)
C9 C10 1.381(4)
C10 C11 1.384(4)
C10 H10 0.9300
C11 C12 1.360(5)
C11 H11 0.9300
C12 C13 1.362(5)
C12 H12 0.9300
C13 C14 1.377(4)
C13 H13 0.9300
C14 H14 0.9300
C15 C17 1.518(5)
C15 C16 1.519(6)
C15 C18 1.521(5)
C15 P1 1.854(3)
C16 H16A 0.9600
C16 H16B 0.9600
C16 H16C 0.9600
C17 H17A 0.9600
C17 H17B 0.9600
C17 H17C 0.9600
C18 H18A 0.9600
C18 H18B 0.9600
C18 H18C 0.9600
C19 C20 1.515(4)
C19 C21 1.516(5)
C19 C22 1.523(5)
C19 P1 1.852(3)
C20 H20A 0.9600
C20 H20B 0.9600
C20 H20C 0.9600
C21 H21A 0.9600
C21 H21B 0.9600
C21 H21C 0.9600
C22 H22A 0.9600
C22 H22B 0.9600
C22 H22C 0.9600
C23 O2 1.202(3)
C23 O1 1.327(3)
C24 O1 1.437(4)
C24 H24A 0.9600
C24 H24B 0.9600
C24 H24C 0.9600
N1 P1 1.727(2)
O3 P1 1.4637(18)

loop_
_geom_hbond_atom_site_label_D
_geom_hbond_atom_site_label_H
_geom_hbond_atom_site_label_A
_geom_hbond_distance_DH
_geom_hbond_distance_HA
_geom_hbond_distance_DA
_geom_hbond_angle_DHA
_geom_hbond_site_symmetry_A
C18 H18B O3 0.96 2.56 3.054(5) 111.9 .
C1 H1 O2 0.93 2.45 3.249(4) 144.2 1_465
C18 H18B O3 0.96 2.56 3.054(5) 111.9 .
C1 H1 O2 0.93 2.45 3.249(4) 144.2 1_465
C1 H1 O2 0.93 2.45 3.249(4) 144.2 1_465
C18 H18B O3 0.96 2.56 3.054(5) 111.9 .
C1 H1 O2 0.93 2.45 3.249(4) 144.2 1_465
C18 H18B O3 0.96 2.56 3.054(5) 111.9 .

loop_
_geom_torsion_atom_site_label_1
_geom_torsion_atom_site_label_2
_geom_torsion_atom_site_label_3
_geom_torsion_atom_site_label_4
_geom_torsion
N1 C1 C2 C3 0.0(4)
C1 C2 C3 C4 178.6(3)
C1 C2 C3 C8 -0.8(4)
C8 C3 C4 C5 -0.4(4)
C2 C3 C4 C5 -179.7(3)
C3 C4 C5 C6 -2.8(4)
C3 C4 C5 C23 179.4(2)
C4 C5 C6 C7 2.4(4)
C23 C5 C6 C7 -179.7(2)
C5 C6 C7 C8 1.4(4)
C5 C6 C7 C9 -175.0(2)
C6 C7 C8 N1 178.6(3)
C9 C7 C8 N1 -5.5(4)
C6 C7 C8 C3 -4.6(3)
C9 C7 C8 C3 171.2(2)
C4 C3 C8 N1 -178.2(2)
C2 C3 C8 N1 1.2(3)
C4 C3 C8 C7 4.3(4)
C2 C3 C8 C7 -176.3(2)
C6 C7 C9 C14 100.6(3)
C8 C7 C9 C14 -75.2(3)
C6 C7 C9 C10 -71.5(3)
C8 C7 C9 C10 112.7(3)
C14 C9 C10 C11 1.2(4)
C7 C9 C10 C11 173.5(3)
C9 C10 C11 C12 0.0(5)
C10 C11 C12 C13 -1.1(5)
C11 C12 C13 C14 1.0(5)
C10 C9 C14 C13 -1.3(4)
C7 C9 C14 C13 -173.6(3)
C12 C13 C14 C9 0.2(5)
C4 C5 C23 O2 172.7(3)
C6 C5 C23 O2 -5.2(4)
C4 C5 C23 O1 -6.6(4)
C6 C5 C23 O1 175.6(2)
C2 C1 N1 C8 0.8(3)
C2 C1 N1 P1 -163.5(2)
C7 C8 N1 C1 175.8(3)
C3 C8 N1 C1 -1.2(3)
C7 C8 N1 P1 -22.3(4)
C3 C8 N1 P1 160.7(2)
O2 C23 O1 C24 2.6(4)
C5 C23 O1 C24 -178.2(2)
C1 N1 P1 O3 175.2(2)
C8 N1 P1 O3 15.2(3)
C1 N1 P1 C19 -66.0(2)
C8 N1 P1 C19 134.0(2)
C1 N1 P1 C15 56.7(3)
C8 N1 P1 C15 -103.3(3)
C20 C19 P1 O3 -170.7(3)
C21 C19 P1 O3 -48.6(3)
C22 C19 P1 O3 65.0(3)
C20 C19 P1 N1 69.8(3)
C21 C19 P1 N1 -168.0(3)
C22 C19 P1 N1 -54.5(3)
C20 C19 P1 C15 -45.8(3)
C21 C19 P1 C15 76.4(3)
C22 C19 P1 C15 -170.1(3)
C17 C15 P1 O3 172.6(3)
C16 C15 P1 O3 -63.7(3)
C18 C15 P1 O3 52.5(3)
C17 C15 P1 N1 -68.0(4)
C16 C15 P1 N1 55.8(3)
C18 C15 P1 N1 172.0(3)
C17 C15 P1 C19 47.4(4)
C16 C15 P1 C19 171.2(3)
C18 C15 P1 C19 -72.7(3)
